data_2210252
loop_
_publ_author_name
'Tian-Tian Pan'
'Bing-Xin Liu'
'Duan-Jun Xu'

_publ_section_title
;
 2,4-Diamino-5-(3,4,5-trimethoxybenzyl)pyrimidinium
 4-hydroxy-3-nitrophenyl-arsonate monohydrate
;
_journal_coeditor_code HB2119
_journal_issue 9
_journal_name_full 'Acta Crystallographica Section E'
_journal_page_first m2198
_journal_page_last m2199
_journal_paper_doi 10.1107/S1600536806032090
_journal_volume 62
_journal_year 2006
_chemical_formula_moiety 'C14 H19 N4 O3, C6 H5 As N O6, H2 O'
_chemical_formula_sum 'C20 H26 As N5 O10'
_chemical_formula_weight 571.38
_chemical_name_systematic
;
 ?
;
_space_group_IT_number 61
_symmetry_cell_setting orthorhombic
_symmetry_space_group_name_Hall '-P 2ac 2ab'
_symmetry_space_group_name_H-M 'P b c a'
_atom_sites_solution_hydrogens mixed
_atom_sites_solution_primary direct
_atom_sites_solution_secondary difmap
_audit_creation_method SHELXL-97
_cell_angle_alpha 90.00
_cell_angle_beta 90.00
_cell_angle_gamma 90.00
_cell_formula_units_Z 8
_cell_length_a 8.1865(13)
_cell_length_b 20.9285(16)
_cell_length_c 28.304(2)
_cell_measurement_reflns_used 15356
_cell_measurement_temperature 294(2)
_cell_measurement_theta_max 25.2
_cell_measurement_theta_min 2.2
_cell_volume 4849.4(9)
_computing_cell_refinement 'SAINT (Bruker, 2004)'
_computing_data_collection 'SMART (Bruker, 2004)'
_computing_data_reduction SAINT
_computing_molecular_graphics 'Ortep-3 for Windows (Farrugia, 1997)'
_computing_publication_material 'WinGX (Farrugia, 1999)'
_computing_structure_refinement 'SHELXL-97 (Sheldrick, 1997)'
_computing_structure_solution 'SIR-92 (Altomare <i>et al.</i>,  1993)'
_diffrn_ambient_temperature 294(2)
_diffrn_measured_fraction_theta_full 1.00
_diffrn_measured_fraction_theta_max 1.00
_diffrn_measurement_device_type 'Bruker APEX II'
_diffrn_measurement_method '\f and \w scan'
_diffrn_radiation_monochromator graphite
_diffrn_radiation_source 'fine-focus sealed tube'
_diffrn_radiation_type MoK\a
_diffrn_radiation_wavelength 0.71073
_diffrn_reflns_av_R_equivalents 0.046
_diffrn_reflns_av_sigmaI/netI 0.036
_diffrn_reflns_limit_h_max 9
_diffrn_reflns_limit_h_min -9
_diffrn_reflns_limit_k_max 23
_diffrn_reflns_limit_k_min -25
_diffrn_reflns_limit_l_max 34
_diffrn_reflns_limit_l_min -29
_diffrn_reflns_number 24891
_diffrn_reflns_theta_full 25.5
_diffrn_reflns_theta_max 25.5
_diffrn_reflns_theta_min 1.9
_diffrn_standards_interval_count 0
_diffrn_standards_interval_time 0
_diffrn_standards_number 0
_exptl_absorpt_coefficient_mu 1.466
_exptl_absorpt_correction_T_max 0.700
_exptl_absorpt_correction_T_min 0.622
_exptl_absorpt_correction_type multi-scan
_exptl_absorpt_process_details 'SADABS (Sheldrick, 2002)'
_exptl_crystal_colour yellow
_exptl_crystal_density_diffrn 1.565
_exptl_crystal_density_method 'not measured'
_exptl_crystal_description prism
_exptl_crystal_F_000 2352
_exptl_crystal_size_max 0.34
_exptl_crystal_size_mid 0.30
_exptl_crystal_size_min 0.25
_refine_diff_density_max 0.64
_refine_diff_density_min -0.51
_refine_ls_extinction_method none
_refine_ls_goodness_of_fit_ref 1.212
_refine_ls_hydrogen_treatment constr
_refine_ls_matrix_type full
_refine_ls_number_parameters 347
_refine_ls_number_reflns 4489
_refine_ls_number_restraints 0
_refine_ls_restrained_S_all 1.212
_refine_ls_R_factor_all 0.066
_refine_ls_R_factor_gt 0.057
_refine_ls_shift/su_max 0.001
_refine_ls_shift/su_mean <0.001
_refine_ls_structure_factor_coef Fsqd
_refine_ls_weighting_details 'calc w=1/[\s^2^(Fo^2^)+(0.0447P)^2^+5.6729P] where P=(Fo^2^+2Fc^2^)/3'
_refine_ls_weighting_scheme calc
_refine_ls_wR_factor_gt 0.115
_refine_ls_wR_factor_ref 0.119
_reflns_number_gt 3922
_reflns_number_total 4489
_reflns_threshold_expression I>2\s(I)
_cod_data_source_file hb2119.cif
_cod_data_source_block I
_cod_depositor_comments
;
The following automatic conversions were performed:

'_atom_sites_solution_hydrogens' value 'difmap and geom' was changed
to 'mixed'.

Automatic conversion script
Id: cif_fix_values 6452 2018-10-05 10:23:21Z andrius 
;
_cod_original_cell_volume 4849.3(9)
_cod_database_code 2210252
_cod_database_fobs_code 2210252

loop_
_symmetry_equiv_pos_as_xyz
'x, y, z'
'-x+1/2, -y, z+1/2'
'x+1/2, -y+1/2, -z'
'-x, y+1/2, -z+1/2'
'-x, -y, -z'
'x-1/2, y, -z-1/2'
'-x-1/2, y-1/2, z'
'x, -y-1/2, z-1/2'

loop_
_atom_site_type_symbol
_atom_site_label
_atom_site_fract_x
_atom_site_fract_y
_atom_site_fract_z
_atom_site_U_iso_or_equiv
_atom_site_adp_type
_atom_site_calc_flag
_atom_site_refinement_flags
_atom_site_occupancy
_atom_site_disorder_assembly
_atom_site_disorder_group
As As 0.13857(4) 0.079784(17) 0.018532(13) 0.02743(14) Uani d . 1 . .
N N1 0.4029(5) 0.2364(2) 0.14004(14) 0.0512(10) Uani d . 1 . .
N N2 0.1960(4) 0.26052(16) 0.00154(12) 0.0382(8) Uani d . 1 . .
H H2A 0.1443 0.2199 0.0012 0.057 Uiso d R 1 . .
H H2B 0.3015 0.2634 -0.0131 0.057 Uiso d R 1 . .
N N3 -0.1562(4) 0.32426(18) 0.11841(12) 0.0469(9) Uani d . 1 . .
H H3A -0.1829 0.3565 0.1393 0.070 Uiso d R 1 . .
H H3B -0.2224 0.2898 0.1116 0.070 Uiso d R 1 . .
N N4 0.0147(4) 0.29321(15) 0.05902(11) 0.0333(7) Uani d . 1 . .
N N5 0.2462(4) 0.35461(16) 0.04058(10) 0.0333(7) Uani d . 1 . .
H H5A 0.3421 0.3627 0.0235 0.050 Uiso d R 1 . .
O O1 0.2200(3) 0.03098(14) -0.02431(9) 0.0443(7) Uani d . 1 . .
H H1 0.1294 0.0124 -0.0389 0.067 Uiso d R 1 . .
O O2 0.0245(3) 0.03543(14) 0.05449(9) 0.0429(7) Uani d . 1 . .
O O3 0.0383(4) 0.14112(13) -0.00401(12) 0.0490(8) Uani d . 1 . .
O O4 0.7178(3) 0.18306(14) 0.12672(10) 0.0451(7) Uani d . 1 A .
H H4A 0.8102 0.1586 0.1239 0.068 Uiso d R 1 . .
O O5A 0.5041(10) 0.2753(5) 0.1478(6) 0.085(5) Uani d P 0.60(3) A 1
O O6A 0.2608(14) 0.2436(9) 0.1536(7) 0.111(6) Uani d P 0.60(3) A 1
O O5B 0.482(3) 0.2350(17) 0.1785(8) 0.136(14) Uani d P 0.40(3) A 2
O O6B 0.303(3) 0.2719(9) 0.1348(6) 0.087(8) Uani d P 0.40(3) A 2
O O7 0.2024(4) 0.35980(14) 0.27862(9) 0.0455(7) Uani d . 1 . .
O O8 0.1198(3) 0.46733(15) 0.32319(9) 0.0439(7) Uani d . 1 . .
O O9 -0.0217(5) 0.56423(16) 0.27743(11) 0.0625(10) Uani d . 1 . .
O O1W 0.9565(4) 0.10540(14) 0.13160(10) 0.0456(7) Uani d . 1 . .
H H1A 0.9886 0.0820 0.1084 0.068 Uiso d R 1 . .
H H1B 0.9462 0.0787 0.1559 0.068 Uiso d R 1 . .
C C1 0.3258(4) 0.11069(17) 0.05114(12) 0.0261(8) Uani d . 1 A .
C C2 0.4810(5) 0.08592(17) 0.04496(13) 0.0313(8) Uani d . 1 . .
H H2 0.4969 0.0529 0.0234 0.038 Uiso calc R 1 . .
C C3 0.6119(4) 0.10895(18) 0.06988(13) 0.0322(8) Uani d . 1 A .
H H3 0.7148 0.0912 0.0652 0.039 Uiso calc R 1 . .
C C4 0.5925(5) 0.15888(18) 0.10219(13) 0.0308(8) Uani d . 1 . .
C C5 0.4358(5) 0.18346(18) 0.10778(13) 0.0321(9) Uani d . 1 A .
C C6 0.3028(5) 0.15973(17) 0.08284(13) 0.0305(8) Uani d . 1 . .
H H6 0.1992 0.1768 0.0875 0.037 Uiso calc R 1 A .
C C7 -0.0271(5) 0.33696(19) 0.09109(13) 0.0319(9) Uani d . 1 . .
C C8 0.1517(5) 0.30230(18) 0.03420(13) 0.0311(8) Uani d . 1 . .
C C9 0.1967(5) 0.40142(19) 0.07022(13) 0.0340(9) Uani d . 1 . .
H H9 0.2596 0.4383 0.0727 0.041 Uiso calc R 1 . .
C C10 0.0590(5) 0.39663(18) 0.09637(12) 0.0309(8) Uani d . 1 . .
C C11 -0.0010(5) 0.4511(2) 0.12613(13) 0.0397(10) Uani d . 1 . .
H H11A -0.1187 0.4533 0.1224 0.048 Uiso calc R 1 . .
H H11B 0.0437 0.4901 0.1129 0.048 Uiso calc R 1 . .
C C12 0.0349(5) 0.45144(19) 0.17873(13) 0.0338(9) Uani d . 1 . .
C C13 0.1072(5) 0.40140(19) 0.20259(13) 0.0343(9) Uani d . 1 . .
H H13 0.1379 0.3646 0.1864 0.041 Uiso calc R 1 . .
C C14 0.1340(5) 0.40630(19) 0.25116(14) 0.0346(9) Uani d . 1 . .
C C15 0.0890(5) 0.4613(2) 0.27529(13) 0.0376(10) Uani d . 1 . .
C C16 0.0172(5) 0.5112(2) 0.25090(15) 0.0424(10) Uani d . 1 . .
C C17 -0.0093(5) 0.5067(2) 0.20278(14) 0.0424(10) Uani d . 1 . .
H H17 -0.0568 0.5406 0.1865 0.051 Uiso calc R 1 . .
C C18 0.2569(7) 0.3034(2) 0.25595(17) 0.0565(13) Uani d . 1 . .
H H18A 0.1659 0.2825 0.2411 0.085 Uiso calc R 1 . .
H H18B 0.3046 0.2752 0.2789 0.085 Uiso calc R 1 . .
H H18C 0.3370 0.3141 0.2325 0.085 Uiso calc R 1 . .
C C19 -0.0036(6) 0.4390(2) 0.35189(15) 0.0511(12) Uani d . 1 . .
H H19A -0.1054 0.4607 0.3469 0.077 Uiso calc R 1 . .
H H19B 0.0269 0.4423 0.3845 0.077 Uiso calc R 1 . .
H H19C -0.0155 0.3947 0.3436 0.077 Uiso calc R 1 . .
C C20 -0.1030(8) 0.6156(3) 0.2553(2) 0.083(2) Uani d . 1 . .
H H20A -0.0318 0.6349 0.2324 0.125 Uiso calc R 1 . .
H H20B -0.1329 0.6468 0.2786 0.125 Uiso calc R 1 . .
H H20C -0.1995 0.6001 0.2398 0.125 Uiso calc R 1 . .

loop_
_atom_site_aniso_label
_atom_site_aniso_U_11
_atom_site_aniso_U_22
_atom_site_aniso_U_33
_atom_site_aniso_U_12
_atom_site_aniso_U_13
_atom_site_aniso_U_23
As 0.0261(2) 0.0261(2) 0.0302(2) -0.00157(15) -0.00576(15) -0.00428(15)
N1 0.043(2) 0.058(3) 0.053(2) 0.002(2) -0.005(2) -0.026(2)
N2 0.041(2) 0.0344(19) 0.0390(18) -0.0015(15) 0.0078(16) -0.0037(15)
N3 0.040(2) 0.054(2) 0.046(2) -0.0143(17) 0.0170(17) -0.0082(17)
N4 0.0329(18) 0.0365(19) 0.0305(16) -0.0079(14) 0.0025(14) -0.0032(14)
N5 0.0303(17) 0.0407(19) 0.0289(16) -0.0080(14) 0.0045(14) 0.0005(14)
O1 0.0344(16) 0.0520(19) 0.0466(17) -0.0054(14) -0.0016(13) -0.0209(14)
O2 0.0449(17) 0.0512(18) 0.0326(15) -0.0194(14) -0.0025(13) -0.0057(13)
O3 0.0412(18) 0.0306(16) 0.075(2) -0.0001(13) -0.0259(16) 0.0010(14)
O4 0.0319(16) 0.0437(18) 0.0597(19) -0.0025(13) -0.0146(14) -0.0154(14)
O5A 0.053(5) 0.057(6) 0.144(11) -0.016(4) 0.002(5) -0.066(6)
O6A 0.057(5) 0.141(12) 0.135(12) -0.011(6) 0.030(6) -0.104(9)
O5B 0.132(14) 0.18(3) 0.102(14) 0.098(16) -0.080(12) -0.106(16)
O6B 0.113(17) 0.076(11) 0.071(9) 0.070(11) -0.042(9) -0.038(7)
O7 0.0568(19) 0.0482(18) 0.0316(15) 0.0068(15) 0.0002(14) -0.0030(13)
O8 0.0415(17) 0.064(2) 0.0260(14) -0.0082(14) 0.0003(12) -0.0104(13)
O9 0.089(3) 0.054(2) 0.0450(18) 0.0212(18) -0.0100(18) -0.0207(16)
O1W 0.0525(19) 0.0505(18) 0.0337(15) 0.0112(15) -0.0013(14) 0.0033(13)
C1 0.0231(19) 0.0286(19) 0.0267(18) -0.0069(15) -0.0086(14) -0.0021(15)
C2 0.039(2) 0.0244(19) 0.031(2) -0.0002(16) -0.0058(16) -0.0067(15)
C3 0.026(2) 0.033(2) 0.038(2) 0.0022(16) -0.0037(16) -0.0035(17)
C4 0.030(2) 0.030(2) 0.033(2) -0.0053(16) -0.0054(16) 0.0018(16)
C5 0.037(2) 0.029(2) 0.030(2) -0.0003(17) 0.0017(17) -0.0061(16)
C6 0.0266(19) 0.033(2) 0.032(2) 0.0005(16) -0.0016(16) -0.0022(16)
C7 0.029(2) 0.040(2) 0.0271(19) -0.0014(17) -0.0017(16) 0.0029(17)
C8 0.033(2) 0.033(2) 0.0272(19) -0.0010(16) -0.0016(16) 0.0055(16)
C9 0.041(2) 0.034(2) 0.0272(19) -0.0109(18) -0.0037(17) 0.0011(16)
C10 0.039(2) 0.032(2) 0.0214(18) -0.0013(17) -0.0052(16) 0.0018(15)
C11 0.052(3) 0.040(2) 0.028(2) 0.001(2) 0.0000(19) -0.0025(17)
C12 0.036(2) 0.036(2) 0.029(2) -0.0048(17) 0.0026(17) -0.0021(17)
C13 0.037(2) 0.036(2) 0.030(2) -0.0054(17) 0.0083(17) -0.0068(16)
C14 0.033(2) 0.039(2) 0.032(2) -0.0039(17) 0.0027(17) 0.0017(17)
C15 0.033(2) 0.050(3) 0.029(2) -0.0076(19) 0.0031(17) -0.0058(18)
C16 0.045(3) 0.045(3) 0.037(2) 0.000(2) -0.0007(19) -0.014(2)
C17 0.048(3) 0.039(2) 0.040(2) 0.006(2) -0.002(2) -0.0023(19)
C18 0.069(3) 0.053(3) 0.047(3) 0.017(3) -0.005(2) -0.002(2)
C19 0.055(3) 0.063(3) 0.035(2) -0.008(2) 0.006(2) -0.005(2)
C20 0.109(5) 0.063(4) 0.077(4) 0.034(4) -0.022(4) -0.028(3)

loop_
_atom_type_symbol
_atom_type_description
_atom_type_scat_dispersion_real
_atom_type_scat_dispersion_imag
_atom_type_scat_source
C C 0.0033 0.0016 'International Tables Vol C Tables 4.2.6.8 and 6.1.1.4'
H H 0.0000 0.0000 'International Tables Vol C Tables 4.2.6.8 and 6.1.1.4'
As As 0.0499 2.0058 'International Tables Vol C Tables 4.2.6.8 and 6.1.1.4'
N N 0.0061 0.0033 'International Tables Vol C Tables 4.2.6.8 and 6.1.1.4'
O O 0.0106 0.0060 'International Tables Vol C Tables 4.2.6.8 and 6.1.1.4'

loop_
_geom_angle_atom_site_label_1
_geom_angle_atom_site_label_2
_geom_angle_atom_site_label_3
_geom_angle
_geom_angle_publ_flag
O1 As C1 103.38(14) n
O1 As O2 108.51(14) n
O1 As O3 112.45(15) n
O2 As O3 113.01(16) n
O2 As C1 110.18(14) n
O3 As C1 108.88(15) n
O5A N1 O6A 121.3(8) ?
O6B N1 O5B 120.3(10) ?
O6B N1 C5 123.9(9) ?
O5A N1 C5 120.6(5) ?
O6A N1 C5 117.3(6) ?
O5B N1 C5 115.1(9) ?
C8 N2 H2A 118.4 ?
C8 N2 H2B 120.5 ?
H2A N2 H2B 116.9 ?
C7 N3 H3A 114.4 ?
C7 N3 H3B 120.0 ?
H3A N3 H3B 124.4 ?
C7 N4 C8 118.4(3) ?
C9 N5 C8 119.8(3) ?
C9 N5 H5A 116.1 ?
C8 N5 H5A 123.9 ?
As O1 H1 104.5 ?
C4 O4 H4A 112.1 ?
C14 O7 C18 117.7(3) ?
C15 O8 C19 113.0(3) ?
C16 O9 C20 118.8(4) ?
H1A O1W H1B 105.3 ?
C6 C1 C2 119.2(3) ?
C6 C1 As 117.3(3) ?
C2 C1 As 123.5(3) ?
C3 C2 C1 121.4(3) ?
C3 C2 H2 119.3 ?
C1 C2 H2 119.3 ?
C2 C3 C4 120.7(3) ?
C2 C3 H3 119.7 ?
C4 C3 H3 119.7 ?
O4 C4 C5 120.6(3) ?
O4 C4 C3 122.3(3) ?
C5 C4 C3 117.1(3) ?
C6 C5 C4 122.2(3) ?
C6 C5 N1 116.4(4) ?
C4 C5 N1 121.4(3) ?
C1 C6 C5 119.4(3) ?
C1 C6 H6 120.3 ?
C5 C6 H6 120.3 ?
N4 C7 N3 117.4(4) ?
N4 C7 C10 122.7(3) ?
N3 C7 C10 119.9(4) ?
N2 C8 N4 120.2(4) ?
N2 C8 N5 118.1(3) ?
N4 C8 N5 121.7(3) ?
N5 C9 C10 122.4(4) ?
N5 C9 H9 118.8 ?
C10 C9 H9 118.8 ?
C9 C10 C7 114.5(3) ?
C9 C10 C11 121.6(4) ?
C7 C10 C11 123.8(4) ?
C10 C11 C12 119.4(3) ?
C10 C11 H11A 107.5 ?
C12 C11 H11A 107.5 ?
C10 C11 H11B 107.5 ?
C12 C11 H11B 107.5 ?
H11A C11 H11B 107.0 ?
C13 C12 C17 120.2(4) ?
C13 C12 C11 124.0(4) ?
C17 C12 C11 115.7(4) ?
C12 C13 C14 119.6(4) ?
C12 C13 H13 120.2 ?
C14 C13 H13 120.2 ?
O7 C14 C15 114.8(3) ?
O7 C14 C13 124.9(4) ?
C15 C14 C13 120.2(4) ?
C16 C15 O8 119.9(4) ?
C16 C15 C14 119.5(4) ?
O8 C15 C14 120.6(4) ?
O9 C16 C17 123.8(4) ?
O9 C16 C15 115.7(4) ?
C17 C16 C15 120.5(4) ?
C16 C17 C12 119.9(4) ?
C16 C17 H17 120.1 ?
C12 C17 H17 120.1 ?
O7 C18 H18A 109.5 ?
O7 C18 H18B 109.5 ?
H18A C18 H18B 109.5 ?
O7 C18 H18C 109.5 ?
H18A C18 H18C 109.5 ?
H18B C18 H18C 109.5 ?
O8 C19 H19A 109.5 ?
O8 C19 H19B 109.5 ?
H19A C19 H19B 109.5 ?
O8 C19 H19C 109.5 ?
H19A C19 H19C 109.5 ?
H19B C19 H19C 109.5 ?
O9 C20 H20A 109.5 ?
O9 C20 H20B 109.5 ?
H20A C20 H20B 109.5 ?
O9 C20 H20C 109.5 ?
H20A C20 H20C 109.5 ?
H20B C20 H20C 109.5 ?

loop_
_geom_bond_atom_site_label_1
_geom_bond_atom_site_label_2
_geom_bond_distance
_geom_bond_publ_flag
As O1 1.720(3) y
As O2 1.664(3) y
As O3 1.652(3) y
As C1 1.903(3) y
N1 O6B 1.113(14) ?
N1 O5A 1.181(7) ?
N1 O6A 1.234(11) ?
N1 O5B 1.268(14) ?
N1 C5 1.461(5) ?
N2 C8 1.323(5) ?
N2 H2A 0.9505 ?
N2 H2B 0.9591 ?
N3 C7 1.336(5) ?
N3 H3A 0.9238 ?
N3 H3B 0.9225 ?
N4 C7 1.334(5) ?
N4 C8 1.337(5) ?
N5 C9 1.352(5) ?
N5 C8 1.353(5) ?
N5 H5A 0.9369 ?
O1 H1 0.9332 ?
O4 C4 1.339(4) ?
O4 H4A 0.9169 ?
O7 C14 1.365(5) ?
O7 C18 1.416(5) ?
O8 C15 1.385(5) ?
O8 C19 1.426(5) ?
O9 C16 1.377(5) ?
O9 C20 1.411(6) ?
O1W H1A 0.8608 ?
O1W H1B 0.8887 ?
C1 C6 1.376(5) ?
C1 C2 1.383(5) ?
C2 C3 1.371(5) ?
C2 H2 0.9300 ?
C3 C4 1.398(5) ?
C3 H3 0.9300 ?
C4 C5 1.391(5) ?
C5 C6 1.389(5) ?
C6 H6 0.9300 ?
C7 C10 1.442(5) ?
C9 C10 1.352(5) ?
C9 H9 0.9300 ?
C10 C11 1.500(5) ?
C11 C12 1.518(5) ?
C11 H11A 0.9700 ?
C11 H11B 0.9700 ?
C12 C13 1.380(6) ?
C12 C17 1.390(5) ?
C13 C14 1.396(5) ?
C13 H13 0.9300 ?
C14 C15 1.389(6) ?
C15 C16 1.382(6) ?
C16 C17 1.382(6) ?
C17 H17 0.9300 ?
C18 H18A 0.9600 ?
C18 H18B 0.9600 ?
C18 H18C 0.9600 ?
C19 H19A 0.9600 ?
C19 H19B 0.9600 ?
C19 H19C 0.9600 ?
C20 H20A 0.9600 ?
C20 H20B 0.9600 ?
C20 H20C 0.9600 ?

loop_
_geom_hbond_atom_site_label_D
_geom_hbond_atom_site_label_H
_geom_hbond_atom_site_label_A
_geom_hbond_site_symmetry_A
_geom_hbond_distance_DH
_geom_hbond_distance_HA
_geom_hbond_distance_DA
_geom_hbond_angle_DHA
_geom_hbond_publ_flag
N2 H2A O3 . 0.95 1.87 2.817(4) 176 y
N2 H2B N4 3_555 0.96 2.48 3.318(5) 146 y
N3 H3A O7 6_556 0.92 2.51 3.223(4) 135 y
N3 H3B O4 1_455 0.92 2.33 3.139(5) 147 y
N3 H3B O5A 1_455 0.92 2.48 3.078(10) 123 y
N5 H5A O3 3_555 0.94 1.70 2.607(5) 162 y
O1 H1 O2 5_555 0.93 1.67 2.582(4) 165 y
O4 H4A O1W . 0.92 1.65 2.545(4) 165 y
O1W H1A O2 1_655 0.86 1.83 2.687(4) 171 y
O1W H1B O8 4_645 0.89 2.46 3.221(4) 143 y
O1W H1B O9 4_645 0.89 2.01 2.767(4) 142 y

loop_
_geom_torsion_atom_site_label_1
_geom_torsion_atom_site_label_2
_geom_torsion_atom_site_label_3
_geom_torsion_atom_site_label_4
_geom_torsion
O3 As C1 C6 49.6(3)
O2 As C1 C6 -74.8(3)
O1 As C1 C6 169.4(3)
O3 As C1 C2 -131.2(3)
O2 As C1 C2 104.3(3)
O1 As C1 C2 -11.5(3)
C6 C1 C2 C3 0.3(6)
As C1 C2 C3 -178.8(3)
C1 C2 C3 C4 -0.6(6)
C2 C3 C4 O4 -179.2(4)
C2 C3 C4 C5 0.2(6)
O4 C4 C5 C6 179.8(4)
C3 C4 C5 C6 0.4(6)
O4 C4 C5 N1 0.5(6)
C3 C4 C5 N1 -178.9(4)
O6B N1 C5 C6 -29(2)
O5A N1 C5 C6 -149.4(12)
O6A N1 C5 C6 21.1(15)
O5B N1 C5 C6 142(2)
O6B N1 C5 C4 151(2)
O5A N1 C5 C4 29.9(13)
O6A N1 C5 C4 -159.6(14)
O5B N1 C5 C4 -39(2)
C2 C1 C6 C5 0.3(5)
As C1 C6 C5 179.4(3)
C4 C5 C6 C1 -0.6(6)
N1 C5 C6 C1 178.7(4)
C8 N4 C7 N3 -174.2(3)
C8 N4 C7 C10 7.0(5)
C7 N4 C8 N2 -178.9(4)
C7 N4 C8 N5 -0.7(5)
C9 N5 C8 N2 173.5(3)
C9 N5 C8 N4 -4.8(5)
C8 N5 C9 C10 4.0(5)
N5 C9 C10 C7 1.8(5)
N5 C9 C10 C11 -175.1(3)
N4 C7 C10 C9 -7.5(5)
N3 C7 C10 C9 173.7(4)
N4 C7 C10 C11 169.3(3)
N3 C7 C10 C11 -9.4(6)
C9 C10 C11 C12 -99.1(5)
C7 C10 C11 C12 84.3(5)
C10 C11 C12 C13 -6.5(6)
C10 C11 C12 C17 173.3(4)
C17 C12 C13 C14 0.7(6)
C11 C12 C13 C14 -179.5(4)
C18 O7 C14 C15 -177.6(4)
C18 O7 C14 C13 2.9(6)
C12 C13 C14 O7 179.1(4)
C12 C13 C14 C15 -0.3(6)
C19 O8 C15 C16 97.4(5)
C19 O8 C15 C14 -84.5(5)
O7 C14 C15 C16 -179.4(4)
C13 C14 C15 C16 0.1(6)
O7 C14 C15 O8 2.5(5)
C13 C14 C15 O8 -178.0(3)
C20 O9 C16 C17 4.3(7)
C20 O9 C16 C15 -176.7(5)
O8 C15 C16 O9 -1.1(6)
C14 C15 C16 O9 -179.2(4)
O8 C15 C16 C17 177.9(4)
C14 C15 C16 C17 -0.2(6)
O9 C16 C17 C12 179.5(4)
C15 C16 C17 C12 0.6(7)
C13 C12 C17 C16 -0.8(6)
C11 C12 C17 C16 179.4(4)
